data_7012031
loop_
_publ_author_name
'Richardson, Chris'
'Steel, Peter J.'

_publ_section_title
;
 Benzotriazole as a structural component in chelating and bridging
 heterocyclic ligands; ruthenium, palladium, copper and silver
 complexes
;
_journal_issue 5
_journal_name_full 'Dalton Transactions'
_journal_page_first 992
_journal_paper_doi 10.1039/b206990c
_journal_year 2003
_chemical_formula_sum 'C11 H8 Ag N5 O3'
_chemical_formula_weight 366.09
_chemical_melting_point 224.0(10)
_chemical_name_systematic
; 
? 
;
_space_group_IT_number 2
_symmetry_cell_setting triclinic
_symmetry_space_group_name_Hall '-P 1'
_symmetry_space_group_name_H-M 'P -1'
_atom_sites_solution_hydrogens geom
_atom_sites_solution_primary direct
_atom_sites_solution_secondary difmap
_audit_creation_method SHELXL-97
_cell_angle_alpha 102.377(4)
_cell_angle_beta 109.288(3)
_cell_angle_gamma 107.132(3)
_cell_formula_units_Z 2
_cell_length_a 8.308(2)
_cell_length_b 8.675(2)
_cell_length_c 9.664(3)
_cell_measurement_temperature 168(2)
_cell_volume 589.5(3)
_computing_cell_refinement 'SAINT (Siemens 1995)'
_computing_data_collection 'SMART (Siemens 1995)'
_computing_data_reduction 'SAINT (Siemens 1995)'
_computing_molecular_graphics 'SHELXL-97 (Sheldrick, 1997)'
_computing_publication_material 'SHELXL-97 (Sheldrick, 1997)'
_computing_structure_refinement 'SHELXL-97 (Sheldrick, 1997)'
_computing_structure_solution 'SHELXS-97 (Sheldrick, 1990)'
_diffrn_ambient_temperature 168(2)
_diffrn_measured_fraction_theta_full 0.979
_diffrn_measured_fraction_theta_max 0.979
_diffrn_measurement_device_type 'SMART CCD (Siemens 1995)'
_diffrn_measurement_method 'Exposures over 0.5\% \f or \w rotation'
_diffrn_radiation_monochromator graphite
_diffrn_radiation_source 'fine-focus sealed tube'
_diffrn_radiation_type MoK\a
_diffrn_radiation_wavelength 0.71073
_diffrn_reflns_av_R_equivalents 0.0245
_diffrn_reflns_av_sigmaI/netI 0.0254
_diffrn_reflns_limit_h_max 10
_diffrn_reflns_limit_h_min -10
_diffrn_reflns_limit_k_max 10
_diffrn_reflns_limit_k_min -10
_diffrn_reflns_limit_l_max 12
_diffrn_reflns_limit_l_min -7
_diffrn_reflns_number 7588
_diffrn_reflns_theta_full 26.48
_diffrn_reflns_theta_max 26.48
_diffrn_reflns_theta_min 2.38
_exptl_absorpt_coefficient_mu 1.726
_exptl_absorpt_correction_T_max 0.8328
_exptl_absorpt_correction_T_min 0.4503
_exptl_absorpt_correction_type 'multi scans (SADABS)'
_exptl_crystal_colour block
_exptl_crystal_density_diffrn 2.063
_exptl_crystal_density_method 'not measured'
_exptl_crystal_description colourless
_exptl_crystal_F_000 360
_exptl_crystal_size_max 0.55
_exptl_crystal_size_mid 0.25
_exptl_crystal_size_min 0.11
_refine_diff_density_max 0.335
_refine_diff_density_min -0.578
_refine_diff_density_rms 0.079
_refine_ls_extinction_method none
_refine_ls_goodness_of_fit_ref 1.052
_refine_ls_hydrogen_treatment mixed
_refine_ls_matrix_type full
_refine_ls_number_parameters 181
_refine_ls_number_reflns 2387
_refine_ls_number_restraints 0
_refine_ls_restrained_S_all 1.052
_refine_ls_R_factor_all 0.0253
_refine_ls_R_factor_gt 0.0222
_refine_ls_shift/su_max 0.001
_refine_ls_shift/su_mean 0.000
_refine_ls_structure_factor_coef Fsqd
_refine_ls_weighting_details 'calc w=1/[\s^2^(Fo^2^)+(0.0310P)^2^+0.2544P] where P=(Fo^2^+2Fc^2^)/3'
_refine_ls_weighting_scheme calc
_refine_ls_wR_factor_gt 0.0550
_refine_ls_wR_factor_ref 0.0562
_reflns_number_gt 2206
_reflns_number_total 2387
_reflns_threshold_expression >2sigma(I)
_cod_data_source_file b206990c.txt
_cod_data_source_block 3cr35(complex21)
_cod_depositor_comments
;
The following automatic conversions were performed:
'_symmetry_cell_setting' value 'Triclinic' changed to 'triclinic'
according to '/home/adriana/struct/CIF-dictionaries/cif_core.dic'
dictionary named 'cif_core.dic' version 2.4.1 from 2010-06-29.

Automatic conversion script
Id: cif_fix_enum 1555 2011-01-17 13:19:09Z saulius 

The following automatic conversions were performed:

'_chemical_melting_point' value '223-225' was changed to '224.0(10)'
- the average value was taken and precision was estimated.

Automatic conversion script
Id: cif_fix_values 1569 2011-02-09 13:29:24Z adriana 
;
_cod_original_sg_symbol_H-M P-1
_cod_database_code 7012031

loop_
_symmetry_equiv_pos_as_xyz
'x, y, z'
'-x, -y, -z'

loop_
_atom_site_label
_atom_site_type_symbol
_atom_site_fract_x
_atom_site_fract_y
_atom_site_fract_z
_atom_site_U_iso_or_equiv
_atom_site_adp_type
_atom_site_occupancy
_atom_site_symmetry_multiplicity
_atom_site_calc_flag
_atom_site_refinement_flags
_atom_site_disorder_assembly
_atom_site_disorder_group
Ag1 Ag 0.30748(3) 0.62280(3) 0.05328(2) 0.02893(8) Uani 1 1 d . . .
N1 N 0.6492(3) 0.3826(2) 0.2712(2) 0.0203(4) Uani 1 1 d . . .
N2 N 0.5324(3) 0.4153(3) 0.1559(2) 0.0227(4) Uani 1 1 d . . .
N3 N 0.5069(3) 0.5497(3) 0.2193(2) 0.0222(4) Uani 1 1 d . . .
C3A C 0.6077(3) 0.6085(3) 0.3791(3) 0.0205(5) Uani 1 1 d . . .
C4 C 0.6252(3) 0.7488(3) 0.4970(3) 0.0254(5) Uani 1 1 d . . .
H4 H 0.5639 0.8228 0.4735 0.030 Uiso 1 1 calc R . .
C5 C 0.7355(4) 0.7721(3) 0.6474(3) 0.0288(5) Uani 1 1 d . . .
H5 H 0.7516 0.8653 0.7304 0.035 Uiso 1 1 calc R . .
C6 C 0.8263(3) 0.6612(3) 0.6828(3) 0.0282(5) Uani 1 1 d . . .
H6 H 0.8983 0.6805 0.7891 0.034 Uiso 1 1 calc R . .
C7 C 0.8138(3) 0.5259(3) 0.5681(3) 0.0230(5) Uani 1 1 d . . .
H7 H 0.8781 0.4541 0.5920 0.028 Uiso 1 1 calc R . .
C7A C 0.7006(3) 0.5014(3) 0.4149(3) 0.0195(4) Uani 1 1 d . . .
N1' N 0.7103(3) 0.2052(2) 0.0937(2) 0.0205(4) Uani 1 1 d . . .
C2' C 0.6960(3) 0.2377(3) 0.2297(3) 0.0205(5) Uani 1 1 d . . .
C3' C 0.7215(3) 0.1420(3) 0.3259(3) 0.0253(5) Uani 1 1 d . . .
H3' H 0.7095 0.1700 0.4216 0.030 Uiso 1 1 calc R . .
C4' C 0.7656(4) 0.0027(3) 0.2776(3) 0.0293(5) Uani 1 1 d . . .
H4' H 0.7895 -0.0635 0.3425 0.035 Uiso 1 1 calc R . .
C5' C 0.7744(3) -0.0385(3) 0.1342(3) 0.0287(5) Uani 1 1 d . . .
H5' H 0.7992 -0.1356 0.0972 0.034 Uiso 1 1 calc R . .
C6' C 0.7462(3) 0.0654(3) 0.0469(3) 0.0256(5) Uani 1 1 d . . .
H6' H 0.7523 0.0375 -0.0513 0.031 Uiso 1 1 calc R . .
N10 N 0.0594(3) 0.7257(3) 0.2093(3) 0.0277(5) Uani 1 1 d . . .
O11 O 0.2331(3) 0.8040(3) 0.2759(3) 0.0430(5) Uani 1 1 d . . .
O12 O -0.0347(3) 0.7096(3) 0.2859(3) 0.0473(6) Uani 1 1 d . . .
O13 O -0.0190(3) 0.6642(3) 0.0633(2) 0.0495(6) Uani 1 1 d . . .

loop_
_atom_site_aniso_label
_atom_site_aniso_U_11
_atom_site_aniso_U_22
_atom_site_aniso_U_33
_atom_site_aniso_U_23
_atom_site_aniso_U_13
_atom_site_aniso_U_12
Ag1 0.03874(13) 0.03768(12) 0.02309(11) 0.01680(8) 0.01416(9) 0.02615(9)
N1 0.0242(10) 0.0217(10) 0.0184(9) 0.0088(8) 0.0089(8) 0.0125(8)
N2 0.0274(10) 0.0265(10) 0.0165(9) 0.0088(8) 0.0075(8) 0.0146(9)
N3 0.0271(10) 0.0257(10) 0.0182(9) 0.0087(8) 0.0097(8) 0.0151(8)
C3A 0.0212(11) 0.0225(11) 0.0188(11) 0.0086(9) 0.0092(9) 0.0081(9)
C4 0.0279(13) 0.0217(11) 0.0284(13) 0.0076(10) 0.0158(11) 0.0087(10)
C5 0.0274(13) 0.0267(13) 0.0239(12) 0.0010(10) 0.0129(11) 0.0027(10)
C6 0.0223(12) 0.0342(14) 0.0167(11) 0.0064(10) 0.0051(10) 0.0014(10)
C7 0.0199(11) 0.0272(12) 0.0199(11) 0.0104(9) 0.0074(9) 0.0061(9)
C7A 0.0184(11) 0.0211(11) 0.0180(11) 0.0070(9) 0.0083(9) 0.0056(9)
N1' 0.0211(9) 0.0203(9) 0.0181(9) 0.0058(8) 0.0053(8) 0.0093(8)
C2' 0.0191(11) 0.0177(10) 0.0228(11) 0.0058(9) 0.0067(9) 0.0083(9)
C3' 0.0258(12) 0.0278(12) 0.0264(12) 0.0144(10) 0.0117(10) 0.0116(10)
C4' 0.0287(13) 0.0248(12) 0.0364(14) 0.0168(11) 0.0119(11) 0.0109(10)
C5' 0.0250(12) 0.0198(12) 0.0350(14) 0.0043(10) 0.0075(11) 0.0099(10)
C6' 0.0240(12) 0.0226(12) 0.0237(12) 0.0027(10) 0.0063(10) 0.0088(10)
N10 0.0349(12) 0.0306(11) 0.0316(12) 0.0179(9) 0.0179(10) 0.0219(10)
O11 0.0313(11) 0.0524(13) 0.0454(12) 0.0198(10) 0.0138(10) 0.0172(10)
O12 0.0502(13) 0.0793(16) 0.0497(13) 0.0447(12) 0.0357(11) 0.0421(12)
O13 0.0539(14) 0.0526(13) 0.0292(11) 0.0091(10) 0.0168(10) 0.0085(11)

loop_
_atom_type_symbol
_atom_type_description
_atom_type_scat_dispersion_real
_atom_type_scat_dispersion_imag
_atom_type_scat_source
C C 0.0033 0.0016 'International Tables Vol C Tables 4.2.6.8 and 6.1.1.4'
H H 0.0000 0.0000 'International Tables Vol C Tables 4.2.6.8 and 6.1.1.4'
N N 0.0061 0.0033 'International Tables Vol C Tables 4.2.6.8 and 6.1.1.4'
O O 0.0106 0.0060 'International Tables Vol C Tables 4.2.6.8 and 6.1.1.4'
Ag Ag -0.8971 1.1015 'International Tables Vol C Tables 4.2.6.8 and 6.1.1.4'

loop_
_geom_angle_atom_site_label_1
_geom_angle_atom_site_label_2
_geom_angle_atom_site_label_3
_geom_angle
_geom_angle_site_symmetry_1
_geom_angle_site_symmetry_3
_geom_angle_publ_flag
N3 Ag1 N1' 143.18(7) . 2_665 ?
N3 Ag1 O13 98.34(8) . 2_565 ?
N1' Ag1 O13 113.97(7) 2_665 2_565 ?
N2 N1 C7A 110.19(18) . . ?
N2 N1 C2' 118.73(18) . . ?
C7A N1 C2' 131.1(2) . . ?
N3 N2 N1 108.54(17) . . ?
N2 N3 C3A 109.20(19) . . ?
N2 N3 Ag1 115.46(14) . . ?
C3A N3 Ag1 135.27(16) . . ?
N3 C3A C7A 108.13(19) . . ?
N3 C3A C4 130.4(2) . . ?
C7A C3A C4 121.4(2) . . ?
C5 C4 C3A 116.2(2) . . ?
C4 C5 C6 122.0(2) . . ?
C7 C6 C5 122.3(2) . . ?
C6 C7 C7A 115.7(2) . . ?
N1 C7A C7 133.8(2) . . ?
N1 C7A C3A 103.95(19) . . ?
C7 C7A C3A 122.3(2) . . ?
C2' N1' C6' 116.9(2) . . ?
C2' N1' Ag1 123.81(15) . 2_665 ?
C6' N1' Ag1 119.18(16) . 2_665 ?
N1' C2' C3' 124.3(2) . . ?
N1' C2' N1 115.0(2) . . ?
C3' C2' N1 120.8(2) . . ?
C2' C3' C4' 117.5(2) . . ?
C5' C4' C3' 119.6(2) . . ?
C6' C5' C4' 118.2(2) . . ?
N1' C6' C5' 123.4(2) . . ?
O12 N10 O13 119.8(2) . . ?
O12 N10 O11 121.1(2) . . ?
O13 N10 O11 119.0(2) . . ?
N10 O13 Ag1 115.27(17) . 2_565 ?

loop_
_geom_bond_atom_site_label_1
_geom_bond_atom_site_label_2
_geom_bond_distance
_geom_bond_site_symmetry_2
_geom_bond_publ_flag
Ag1 N3 2.240(2) . ?
Ag1 N1' 2.273(2) 2_665 ?
Ag1 O13 2.590(2) 2_565 ?
N1 N2 1.358(3) . ?
N1 C7A 1.381(3) . ?
N1 C2' 1.438(3) . ?
N2 N3 1.306(3) . ?
N3 C3A 1.379(3) . ?
C3A C7A 1.401(3) . ?
C3A C4 1.412(3) . ?
C4 C5 1.370(4) . ?
C5 C6 1.417(4) . ?
C6 C7 1.382(3) . ?
C7 C7A 1.396(3) . ?
N1' C2' 1.335(3) . ?
N1' C6' 1.353(3) . ?
N1' Ag1 2.273(2) 2_665 ?
C2' C3' 1.379(3) . ?
C3' C4' 1.394(4) . ?
C4' C5' 1.387(4) . ?
C5' C6' 1.378(4) . ?
N10 O12 1.241(3) . ?
N10 O13 1.251(3) . ?
N10 O11 1.257(3) . ?
O13 Ag1 2.590(2) 2_565 ?

loop_
_geom_torsion_atom_site_label_1
_geom_torsion_atom_site_label_2
_geom_torsion_atom_site_label_3
_geom_torsion_atom_site_label_4
_geom_torsion
_geom_torsion_site_symmetry_1
_geom_torsion_site_symmetry_2
_geom_torsion_site_symmetry_3
_geom_torsion_site_symmetry_4
_geom_torsion_publ_flag
C7A N1 N2 N3 0.1(3) . . . . ?
C2' N1 N2 N3 179.02(19) . . . . ?
N1 N2 N3 C3A 0.1(3) . . . . ?
N1 N2 N3 Ag1 -177.24(14) . . . . ?
N1' Ag1 N3 N2 -94.03(19) 2_665 . . . ?
O13 Ag1 N3 N2 57.74(17) 2_565 . . . ?
N1' Ag1 N3 C3A 89.6(2) 2_665 . . . ?
O13 Ag1 N3 C3A -118.7(2) 2_565 . . . ?
N2 N3 C3A C7A -0.2(3) . . . . ?
Ag1 N3 C3A C7A 176.36(16) . . . . ?
N2 N3 C3A C4 179.9(2) . . . . ?
Ag1 N3 C3A C4 -3.5(4) . . . . ?
N3 C3A C4 C5 179.0(2) . . . . ?
C7A C3A C4 C5 -0.8(3) . . . . ?
C3A C4 C5 C6 -0.3(4) . . . . ?
C4 C5 C6 C7 1.9(4) . . . . ?
C5 C6 C7 C7A -2.1(4) . . . . ?
N2 N1 C7A C7 179.3(2) . . . . ?
C2' N1 C7A C7 0.6(4) . . . . ?
N2 N1 C7A C3A -0.2(2) . . . . ?
C2' N1 C7A C3A -179.0(2) . . . . ?
C6 C7 C7A N1 -178.5(2) . . . . ?
C6 C7 C7A C3A 1.0(3) . . . . ?
N3 C3A C7A N1 0.2(2) . . . . ?
C4 C3A C7A N1 -179.9(2) . . . . ?
N3 C3A C7A C7 -179.4(2) . . . . ?
C4 C3A C7A C7 0.5(4) . . . . ?
C6' N1' C2' C3' 2.2(3) . . . . ?
Ag1 N1' C2' C3' -174.50(18) 2_665 . . . ?
C6' N1' C2' N1 -177.2(2) . . . . ?
Ag1 N1' C2' N1 6.0(3) 2_665 . . . ?
N2 N1 C2' N1' 35.0(3) . . . . ?
C7A N1 C2' N1' -146.3(2) . . . . ?
N2 N1 C2' C3' -144.5(2) . . . . ?
C7A N1 C2' C3' 34.2(4) . . . . ?
N1' C2' C3' C4' 0.2(4) . . . . ?
N1 C2' C3' C4' 179.6(2) . . . . ?
C2' C3' C4' C5' -2.7(4) . . . . ?
C3' C4' C5' C6' 2.6(4) . . . . ?
C2' N1' C6' C5' -2.3(3) . . . . ?
Ag1 N1' C6' C5' 174.59(19) 2_665 . . . ?
C4' C5' C6' N1' -0.1(4) . . . . ?
O12 N10 O13 Ag1 -35.5(3) . . . 2_565 ?
O11 N10 O13 Ag1 145.00(19) . . . 2_565 ?
